data_4113084
loop_
_publ_author_name
'James B. Beil'
'N. Gabriel Lemcoff'
'Steven C. Zimmerman'

_publ_section_title
;
 On the Nature of Dendrimer Cross-Linking by Ring-Closing Metathesis
;
_journal_name_full 'Journal of the American Chemical Society'
_journal_page_first 13576
_journal_page_last 13577
_journal_paper_doi 10.1021/ja045885j
_journal_volume 126
_journal_year 2004
_chemical_formula_moiety 'C34 H36 O8'
_chemical_formula_sum 'C34 H36 O8'
_chemical_formula_weight 572.63
_chemical_name_systematic
; 
? 
;
_space_group_IT_number 2
_symmetry_cell_setting triclinic
_symmetry_space_group_name_Hall '-P 1'
_symmetry_space_group_name_H-M 'P -1'
_atom_sites_solution_hydrogens geom
_atom_sites_solution_primary direct
_atom_sites_solution_secondary difmap
_audit_creation_method SHELXL-97
_audit_update_record
; 
2004-06-11   text and data added, jbb 
;
_cell_angle_alpha 95.851(4)
_cell_angle_beta 94.257(4)
_cell_angle_gamma 103.649(4)
_cell_formula_units_Z 2
_cell_length_a 8.5570(17)
_cell_length_b 13.017(3)
_cell_length_c 14.182(3)
_cell_measurement_reflns_used 945
_cell_measurement_temperature 193(2)
_cell_measurement_theta_max 24.1
_cell_measurement_theta_min 2.5
_cell_volume 1519.2(6)
_computing_cell_refinement 'SAINT V6.22 (Bruker, 2001)'
_computing_data_collection 'SMART V5.625 (Bruker, 2001)'
_computing_data_reduction 'SAINT V6.22 (Bruker, 2001)'
_computing_molecular_graphics 'SHELXTL V6.10 (Bruker, 2001)'
_computing_publication_material 'CIFTAB (Sheldrick, 2001)'
_computing_structure_refinement 'SHELXTL V6.10 (Bruker, 2001)'
_computing_structure_solution 'SHELXTL V6.10 (Bruker, 2001)'
_diffrn_ambient_temperature 193(2)
_diffrn_measured_fraction_theta_full 0.994
_diffrn_measured_fraction_theta_max 0.994
_diffrn_measurement_device 'Siemens Platform/CCD'
_diffrn_measurement_method 'profile data from \w scans'
_diffrn_radiation_monochromator graphite
_diffrn_radiation_source 'normal-focus sealed tube'
_diffrn_radiation_type MoK\a
_diffrn_radiation_wavelength 0.71073
_diffrn_radiation_wavelength_id p94za
_diffrn_reflns_av_R_equivalents 0.0701
_diffrn_reflns_av_sigmaI/netI 0.0967
_diffrn_reflns_limit_h_max 10
_diffrn_reflns_limit_h_min -10
_diffrn_reflns_limit_k_max 15
_diffrn_reflns_limit_k_min -15
_diffrn_reflns_limit_l_max 17
_diffrn_reflns_limit_l_min -17
_diffrn_reflns_number 15944
_diffrn_reflns_theta_full 25.40
_diffrn_reflns_theta_max 25.40
_diffrn_reflns_theta_min 2.04
_diffrn_standards_decay_% 3.1
_diffrn_standards_interval_time 364
_diffrn_standards_number 32
_exptl_absorpt_coefficient_mu 0.089
_exptl_absorpt_correction_T_max 0.9950
_exptl_absorpt_correction_T_min 0.9673
_exptl_absorpt_correction_type integration
_exptl_absorpt_process_details '(Bruker, 2001)'
_exptl_crystal_colour colorless
_exptl_crystal_density_diffrn 1.252
_exptl_crystal_description platy
_exptl_crystal_F_000 608
_exptl_crystal_id p94za
_exptl_crystal_preparation
; 
The data crystal was mounted using oil (Parantone-N, Exxon) to a 
0.3 mm cryo-loop (Hampton Research) with the (0 1 -1) scattering planes 
roughly normal to the spindle axis. 
;
_exptl_crystal_size_max 0.34
_exptl_crystal_size_mid 0.16
_exptl_crystal_size_min 0.06
_refine_diff_density_max 0.144
_refine_diff_density_min -0.147
_refine_diff_density_rms 0.035
_refine_ls_extinction_method none
_refine_ls_goodness_of_fit_ref 0.833
_refine_ls_hydrogen_treatment noref
_refine_ls_matrix_type full
_refine_ls_number_parameters 380
_refine_ls_number_reflns 5575
_refine_ls_number_restraints 0
_refine_ls_restrained_S_all 0.833
_refine_ls_R_factor_all 0.1061
_refine_ls_R_factor_gt 0.0397
_refine_ls_shift/su_max 0.000
_refine_ls_shift/su_mean 0.000
_refine_ls_structure_factor_coef Fsqd
_refine_ls_weighting_details 'calc w=1/[\s^2^(Fo^2^)+(0.0277P)^2^+0.0000P] where P=(Fo^2^+2Fc^2^)/3'
_refine_ls_weighting_scheme calc
_refine_ls_wR_factor_gt 0.0693
_refine_ls_wR_factor_ref 0.0818
_reflns_number_gt 2887
_reflns_number_total 5575
_reflns_threshold_expression >2sigma(I)
_cod_data_source_file ja045885jsi20040709_072717.cif
_cod_data_source_block p94za
_cod_original_sg_symbol_Hall '-P 1 '
_cod_original_sg_symbol_H-M 'P -1 '
_cod_database_code 4113084

loop_
_symmetry_equiv_pos_as_xyz
'x, y, z'
'-x, -y, -z'

loop_
_atom_site_label
_atom_site_type_symbol
_atom_site_fract_x
_atom_site_fract_y
_atom_site_fract_z
_atom_site_U_iso_or_equiv
_atom_site_adp_type
_atom_site_occupancy
_atom_site_symmetry_multiplicity
_atom_site_calc_flag
_atom_site_refinement_flags
C1 C 0.6440(2) 0.13789(14) 0.51087(13) 0.0334(5) Uani 1 1 d .
H1 H 0.6132 0.1530 0.5728 0.040 Uiso 1 1 calc R
C2 C 0.5564(2) 0.15661(14) 0.43091(14) 0.0319(5) Uani 1 1 d .
C3 C 0.6018(2) 0.13668(13) 0.34027(13) 0.0334(5) Uani 1 1 d .
H3 H 0.5413 0.1503 0.2861 0.040 Uiso 1 1 calc R
C4 C 0.7366(2) 0.09668(14) 0.32982(14) 0.0312(5) Uani 1 1 d .
C5 C 0.8254(2) 0.07625(13) 0.40894(13) 0.0329(5) Uani 1 1 d .
H5 H 0.9177 0.0487 0.4015 0.039 Uiso 1 1 calc R
C6 C 0.7775(2) 0.09662(14) 0.49868(13) 0.0311(5) Uani 1 1 d .
C7 C 0.8094(2) 0.06991(14) 0.66441(13) 0.0365(5) Uani 1 1 d .
H7A H 0.8607 0.0239 0.7014 0.044 Uiso 1 1 calc R
H7B H 0.6916 0.0373 0.6553 0.044 Uiso 1 1 calc R
C8 C 0.8390(2) 0.17858(14) 0.72186(13) 0.0291(5) Uani 1 1 d .
C9 C 0.9387(2) 0.26753(14) 0.69253(13) 0.0311(5) Uani 1 1 d .
H9 H 0.9831 0.2626 0.6333 0.037 Uiso 1 1 calc R
C10 C 0.9723(2) 0.36370(15) 0.75113(13) 0.0307(5) Uani 1 1 d .
C11 C 1.1114(2) 0.46176(15) 0.63421(13) 0.0386(5) Uani 1 1 d .
H11A H 1.0151 0.4296 0.5883 0.046 Uiso 1 1 calc R
H11B H 1.1958 0.4230 0.6219 0.046 Uiso 1 1 calc R
C12 C 1.1735(2) 0.57916(15) 0.62439(14) 0.0420(6) Uani 1 1 d .
H12A H 1.2585 0.6127 0.6770 0.050 Uiso 1 1 calc R
H12B H 1.2222 0.5866 0.5635 0.050 Uiso 1 1 calc R
C13 C 1.0390(3) 0.63495(15) 0.62681(15) 0.0446(6) Uani 1 1 d .
H13 H 0.9917 0.6459 0.5671 0.053 Uiso 1 1 calc R
C14 C 0.9808(2) 0.66980(15) 0.70194(16) 0.0434(6) Uani 1 1 d .
H14 H 1.0390 0.6709 0.7619 0.052 Uiso 1 1 calc R
C15 C 0.8298(2) 0.70846(14) 0.70219(15) 0.0457(6) Uani 1 1 d .
H15A H 0.8016 0.7271 0.6382 0.055 Uiso 1 1 calc R
H15B H 0.8483 0.7736 0.7484 0.055 Uiso 1 1 calc R
C16 C 0.6911(2) 0.62443(15) 0.72861(15) 0.0450(6) Uani 1 1 d .
H16A H 0.7234 0.5979 0.7882 0.054 Uiso 1 1 calc R
H16B H 0.5970 0.6548 0.7387 0.054 Uiso 1 1 calc R
C17 C 0.5451(2) 0.44639(15) 0.66801(14) 0.0341(5) Uani 1 1 d .
C18 C 0.4992(2) 0.36703(14) 0.58999(13) 0.0348(5) Uani 1 1 d .
H18 H 0.5376 0.3794 0.5300 0.042 Uiso 1 1 calc R
C19 C 0.3977(2) 0.27068(15) 0.60110(14) 0.0315(5) Uani 1 1 d .
C20 C 0.3389(2) 0.25196(14) 0.68859(13) 0.0330(5) Uani 1 1 d .
H20 H 0.2701 0.1850 0.6960 0.040 Uiso 1 1 calc R
C21 C 0.3823(2) 0.33211(15) 0.76404(13) 0.0317(5) Uani 1 1 d .
C22 C 0.2383(2) 0.22543(15) 0.87394(13) 0.0421(6) Uani 1 1 d .
H22A H 0.2955 0.1692 0.8577 0.051 Uiso 1 1 calc R
H22B H 0.1303 0.2054 0.8372 0.051 Uiso 1 1 calc R
C23 C 0.2219(2) 0.23841(16) 0.98005(13) 0.0454(6) Uani 1 1 d .
H23A H 0.1774 0.3008 0.9966 0.055 Uiso 1 1 calc R
H23B H 0.1459 0.1744 0.9967 0.055 Uiso 1 1 calc R
C24 C 0.3838(3) 0.25368(17) 1.03623(13) 0.0417(6) Uani 1 1 d .
H24 H 0.4083 0.1936 1.0610 0.050 Uiso 1 1 calc R
C25 C 0.4933(3) 0.34466(17) 1.05317(13) 0.0406(5) Uani 1 1 d .
H25 H 0.4602 0.4065 1.0388 0.049 Uiso 1 1 calc R
C26 C 0.6652(2) 0.36006(16) 1.09295(13) 0.0429(6) Uani 1 1 d .
H26A H 0.6776 0.2963 1.1223 0.052 Uiso 1 1 calc R
H26B H 0.6952 0.4221 1.1430 0.052 Uiso 1 1 calc R
C27 C 0.7759(2) 0.37826(15) 1.01448(13) 0.0453(6) Uani 1 1 d .
H27A H 0.7581 0.4385 0.9813 0.054 Uiso 1 1 calc R
H27B H 0.8904 0.3953 1.0415 0.054 Uiso 1 1 calc R
C28 C 0.8094(2) 0.28255(15) 0.86544(13) 0.0325(5) Uani 1 1 d .
C29 C 0.7732(2) 0.18591(14) 0.80734(13) 0.0321(5) Uani 1 1 d .
H29 H 0.7034 0.1250 0.8264 0.038 Uiso 1 1 calc R
C30 C 0.4858(2) 0.42925(15) 0.75432(13) 0.0336(5) Uani 1 1 d .
H30 H 0.5157 0.4837 0.8069 0.040 Uiso 1 1 calc R
C31 C 0.3367(2) 0.18366(15) 0.51874(13) 0.0380(5) Uani 1 1 d .
H31A H 0.3436 0.1149 0.5407 0.046 Uiso 1 1 calc R
H31B H 0.2211 0.1795 0.5009 0.046 Uiso 1 1 calc R
C32 C 0.7909(3) 0.07288(15) 0.23466(15) 0.0375(5) Uani 1 1 d .
C33 C 0.7438(3) 0.07299(18) 0.06845(14) 0.0670(7) Uani 1 1 d .
H33A H 0.8556 0.1129 0.0659 0.100 Uiso 1 1 calc R
H33B H 0.6723 0.0953 0.0218 0.100 Uiso 1 1 calc R
H33C H 0.7358 -0.0034 0.0536 0.100 Uiso 1 1 calc R
C34 C 0.9098(2) 0.37158(15) 0.83807(13) 0.0329(5) Uani 1 1 d .
H34 H 0.9357 0.4374 0.8784 0.040 Uiso 1 1 calc R
O1 O 0.42078(15) 0.19624(9) 0.43515(9) 0.0376(3) Uani 1 1 d .
O2 O 0.87017(15) 0.07188(9) 0.57262(9) 0.0369(3) Uani 1 1 d .
O3 O 1.07039(15) 0.45655(9) 0.73034(9) 0.0379(4) Uani 1 1 d .
O4 O 0.64979(16) 0.53900(10) 0.65165(9) 0.0452(4) Uani 1 1 d .
O5 O 0.32885(16) 0.32596(10) 0.85225(9) 0.0416(4) Uani 1 1 d .
O6 O 0.73869(16) 0.28190(9) 0.94920(9) 0.0436(4) Uani 1 1 d .
O7 O 0.69623(17) 0.09396(11) 0.16322(9) 0.0502(4) Uani 1 1 d .
O8 O 0.90643(18) 0.03711(11) 0.22142(9) 0.0523(4) Uani 1 1 d .

loop_
_atom_site_aniso_label
_atom_site_aniso_U_11
_atom_site_aniso_U_22
_atom_site_aniso_U_33
_atom_site_aniso_U_23
_atom_site_aniso_U_13
_atom_site_aniso_U_12
C1 0.0382(13) 0.0302(11) 0.0305(12) -0.0034(10) 0.0049(11) 0.0083(10)
C2 0.0300(13) 0.0256(11) 0.0377(13) -0.0022(10) -0.0001(11) 0.0058(10)
C3 0.0395(13) 0.0280(11) 0.0292(12) -0.0002(9) -0.0008(10) 0.0043(10)
C4 0.0358(13) 0.0235(11) 0.0322(13) -0.0004(9) 0.0060(10) 0.0041(10)
C5 0.0351(13) 0.0248(11) 0.0375(13) -0.0017(10) 0.0068(11) 0.0063(10)
C6 0.0370(13) 0.0234(11) 0.0299(13) -0.0027(9) -0.0028(10) 0.0058(10)
C7 0.0449(14) 0.0346(12) 0.0304(12) 0.0022(10) 0.0022(11) 0.0119(10)
C8 0.0301(12) 0.0293(12) 0.0280(12) 0.0009(9) -0.0002(10) 0.0095(10)
C9 0.0306(12) 0.0368(12) 0.0263(11) -0.0002(10) 0.0004(10) 0.0113(10)
C10 0.0283(12) 0.0297(12) 0.0321(13) 0.0020(10) -0.0014(10) 0.0051(10)
C11 0.0401(14) 0.0454(14) 0.0313(13) 0.0051(10) 0.0093(11) 0.0108(11)
C12 0.0392(14) 0.0464(14) 0.0409(14) 0.0119(11) 0.0113(11) 0.0066(11)
C13 0.0558(16) 0.0384(13) 0.0395(14) 0.0117(11) 0.0048(12) 0.0088(12)
C14 0.0384(14) 0.0409(13) 0.0473(15) 0.0090(12) -0.0005(12) 0.0023(11)
C15 0.0427(14) 0.0293(12) 0.0599(16) 0.0018(11) 0.0029(12) 0.0007(11)
C16 0.0409(14) 0.0330(12) 0.0545(15) -0.0100(11) 0.0070(12) 0.0018(11)
C17 0.0266(12) 0.0332(13) 0.0411(14) -0.0002(11) 0.0064(10) 0.0058(10)
C18 0.0330(13) 0.0378(13) 0.0336(12) -0.0008(10) 0.0099(10) 0.0089(11)
C19 0.0259(12) 0.0311(12) 0.0371(13) -0.0023(10) 0.0012(10) 0.0098(10)
C20 0.0290(12) 0.0281(11) 0.0415(13) 0.0054(10) 0.0023(10) 0.0060(10)
C21 0.0308(13) 0.0375(13) 0.0278(12) 0.0025(10) 0.0032(10) 0.0108(11)
C22 0.0400(14) 0.0430(14) 0.0397(14) 0.0073(11) -0.0001(11) 0.0033(11)
C23 0.0389(14) 0.0532(14) 0.0435(14) 0.0117(12) 0.0091(12) 0.0060(11)
C24 0.0476(15) 0.0459(14) 0.0334(13) 0.0123(11) 0.0077(11) 0.0111(12)
C25 0.0460(15) 0.0461(14) 0.0318(13) 0.0003(11) 0.0066(11) 0.0166(12)
C26 0.0457(15) 0.0460(13) 0.0346(13) -0.0062(11) 0.0049(11) 0.0107(11)
C27 0.0454(14) 0.0434(13) 0.0394(13) -0.0131(11) 0.0061(11) 0.0030(11)
C28 0.0337(13) 0.0355(13) 0.0272(12) -0.0025(10) 0.0049(10) 0.0084(11)
C29 0.0341(13) 0.0281(11) 0.0316(12) 0.0025(10) 0.0034(10) 0.0034(10)
C30 0.0324(13) 0.0312(12) 0.0344(13) -0.0051(10) 0.0010(10) 0.0067(10)
C31 0.0294(12) 0.0432(13) 0.0391(13) -0.0021(11) 0.0054(10) 0.0068(10)
C32 0.0424(15) 0.0287(12) 0.0389(14) 0.0022(10) 0.0061(12) 0.0040(11)
C33 0.101(2) 0.0792(18) 0.0331(14) 0.0122(13) 0.0208(14) 0.0396(16)
C34 0.0372(13) 0.0292(12) 0.0287(12) -0.0048(10) 0.0028(10) 0.0047(10)
O1 0.0353(9) 0.0437(8) 0.0345(8) -0.0021(7) 0.0026(7) 0.0142(7)
O2 0.0449(9) 0.0393(8) 0.0288(8) -0.0031(7) 0.0009(7) 0.0185(7)
O3 0.0444(9) 0.0330(8) 0.0317(8) 0.0026(7) 0.0053(7) 0.0006(7)
O4 0.0446(9) 0.0369(8) 0.0467(9) -0.0043(7) 0.0138(7) -0.0033(7)
O5 0.0490(10) 0.0377(8) 0.0345(9) 0.0047(7) 0.0063(7) 0.0029(7)
O6 0.0519(10) 0.0359(8) 0.0357(8) -0.0068(7) 0.0140(8) -0.0017(7)
O7 0.0671(11) 0.0627(10) 0.0293(9) 0.0093(8) 0.0100(8) 0.0299(9)
O8 0.0546(11) 0.0640(10) 0.0437(9) -0.0007(8) 0.0105(8) 0.0265(9)

loop_
_atom_type_symbol
_atom_type_description
_atom_type_scat_dispersion_real
_atom_type_scat_dispersion_imag
_atom_type_scat_source
C C 0.0033 0.0016 'International Tables Vol C Tables 4.2.6.8 and 6.1.1.4'
H H 0.0000 0.0000 'International Tables Vol C Tables 4.2.6.8 and 6.1.1.4'
O O 0.0106 0.0060 'International Tables Vol C Tables 4.2.6.8 and 6.1.1.4'

loop_
_exptl_crystal_face_index_h
_exptl_crystal_face_index_k
_exptl_crystal_face_index_l
_exptl_crystal_face_perp_dist
0.00 0.00 -1.00 0.0300
0.00 0.00 1.00 0.0300
0.00 -1.00 1.00 0.0800
0.00 1.00 -1.00 0.0800
1.00 -1.00 0.00 0.1700
-1.00 1.00 0.00 0.1700

loop_
_geom_angle_atom_site_label_1
_geom_angle_atom_site_label_2
_geom_angle_atom_site_label_3
_geom_angle
C6 C1 C2 118.68(18)
C6 C1 H1 120.7
C2 C1 H1 120.7
O1 C2 C1 123.26(17)
O1 C2 C3 115.50(18)
C1 C2 C3 121.23(18)
C4 C3 C2 119.12(18)
C4 C3 H3 120.4
C2 C3 H3 120.4
C3 C4 C5 120.62(18)
C3 C4 C32 121.74(19)
C5 C4 C32 117.63(19)
C6 C5 C4 119.20(18)
C6 C5 H5 120.4
C4 C5 H5 120.4
O2 C6 C5 115.26(17)
O2 C6 C1 123.62(17)
C5 C6 C1 121.12(19)
O2 C7 C8 114.10(15)
O2 C7 H7A 108.7
C8 C7 H7A 108.7
O2 C7 H7B 108.7
C8 C7 H7B 108.7
H7A C7 H7B 107.6
C29 C8 C9 120.57(18)
C29 C8 C7 118.34(17)
C9 C8 C7 120.95(17)
C10 C9 C8 118.90(18)
C10 C9 H9 120.6
C8 C9 H9 120.6
O3 C10 C34 114.70(16)
O3 C10 C9 124.20(17)
C34 C10 C9 121.09(18)
O3 C11 C12 106.38(15)
O3 C11 H11A 110.5
C12 C11 H11A 110.5
O3 C11 H11B 110.5
C12 C11 H11B 110.5
H11A C11 H11B 108.6
C13 C12 C11 110.81(16)
C13 C12 H12A 109.5
C11 C12 H12A 109.5
C13 C12 H12B 109.5
C11 C12 H12B 109.5
H12A C12 H12B 108.1
C14 C13 C12 126.7(2)
C14 C13 H13 116.7
C12 C13 H13 116.7
C13 C14 C15 125.4(2)
C13 C14 H14 117.3
C15 C14 H14 117.3
C14 C15 C16 111.01(16)
C14 C15 H15A 109.4
C16 C15 H15A 109.4
C14 C15 H15B 109.4
C16 C15 H15B 109.4
H15A C15 H15B 108.0
O4 C16 C15 107.68(16)
O4 C16 H16A 110.2
C15 C16 H16A 110.2
O4 C16 H16B 110.2
C15 C16 H16B 110.2
H16A C16 H16B 108.5
O4 C17 C30 124.10(18)
O4 C17 C18 115.64(18)
C30 C17 C18 120.26(18)
C19 C18 C17 119.28(18)
C19 C18 H18 120.4
C17 C18 H18 120.4
C18 C19 C20 120.90(18)
C18 C19 C31 122.01(18)
C20 C19 C31 116.98(17)
C21 C20 C19 118.96(18)
C21 C20 H20 120.5
C19 C20 H20 120.5
O5 C21 C20 125.04(18)
O5 C21 C30 114.10(17)
C20 C21 C30 120.85(18)
O5 C22 C23 106.68(15)
O5 C22 H22A 110.4
C23 C22 H22A 110.4
O5 C22 H22B 110.4
C23 C22 H22B 110.4
H22A C22 H22B 108.6
C24 C23 C22 110.48(16)
C24 C23 H23A 109.6
C22 C23 H23A 109.6
C24 C23 H23B 109.6
C22 C23 H23B 109.6
H23A C23 H23B 108.1
C25 C24 C23 124.2(2)
C25 C24 H24 117.9
C23 C24 H24 117.9
C24 C25 C26 126.1(2)
C24 C25 H25 116.9
C26 C25 H25 116.9
C25 C26 C27 110.06(16)
C25 C26 H26A 109.6
C27 C26 H26A 109.6
C25 C26 H26B 109.6
C27 C26 H26B 109.6
H26A C26 H26B 108.2
O6 C27 C26 107.33(15)
O6 C27 H27A 110.2
C26 C27 H27A 110.2
O6 C27 H27B 110.2
C26 C27 H27B 110.2
H27A C27 H27B 108.5
O6 C28 C34 123.95(17)
O6 C28 C29 115.47(17)
C34 C28 C29 120.57(18)
C8 C29 C28 119.72(18)
C8 C29 H29 120.1
C28 C29 H29 120.1
C17 C30 C21 119.72(18)
C17 C30 H30 120.1
C21 C30 H30 120.1
O1 C31 C19 115.57(16)
O1 C31 H31A 108.4
C19 C31 H31A 108.4
O1 C31 H31B 108.4
C19 C31 H31B 108.4
H31A C31 H31B 107.4
O8 C32 O7 122.57(19)
O8 C32 C4 124.5(2)
O7 C32 C4 112.95(19)
O7 C33 H33A 109.5
O7 C33 H33B 109.5
H33A C33 H33B 109.5
O7 C33 H33C 109.5
H33A C33 H33C 109.5
H33B C33 H33C 109.5
C28 C34 C10 119.13(18)
C28 C34 H34 120.4
C10 C34 H34 120.4
C2 O1 C31 117.29(15)
C6 O2 C7 118.18(14)
C10 O3 C11 118.06(14)
C17 O4 C16 116.94(15)
C21 O5 C22 118.73(15)
C28 O6 C27 118.42(15)
C32 O7 C33 115.50(16)

loop_
_geom_bond_atom_site_label_1
_geom_bond_atom_site_label_2
_geom_bond_distance
C1 C6 1.387(2)
C1 C2 1.387(2)
C1 H1 0.9500
C2 O1 1.380(2)
C2 C3 1.387(2)
C3 C4 1.384(2)
C3 H3 0.9500
C4 C5 1.392(2)
C4 C32 1.486(3)
C5 C6 1.385(2)
C5 H5 0.9500
C6 O2 1.378(2)
C7 O2 1.438(2)
C7 C8 1.515(2)
C7 H7A 0.9900
C7 H7B 0.9900
C8 C29 1.378(2)
C8 C9 1.388(2)
C9 C10 1.387(2)
C9 H9 0.9500
C10 O3 1.372(2)
C10 C34 1.384(2)
C11 O3 1.4371(19)
C11 C12 1.519(2)
C11 H11A 0.9900
C11 H11B 0.9900
C12 C13 1.499(3)
C12 H12A 0.9900
C12 H12B 0.9900
C13 C14 1.295(2)
C13 H13 0.9500
C14 C15 1.494(3)
C14 H14 0.9500
C15 C16 1.510(2)
C15 H15A 0.9900
C15 H15B 0.9900
C16 O4 1.436(2)
C16 H16A 0.9900
C16 H16B 0.9900
C17 O4 1.374(2)
C17 C30 1.378(2)
C17 C18 1.399(2)
C18 C19 1.378(2)
C18 H18 0.9500
C19 C20 1.396(2)
C19 C31 1.510(2)
C20 C21 1.379(2)
C20 H20 0.9500
C21 O5 1.367(2)
C21 C30 1.388(2)
C22 O5 1.430(2)
C22 C23 1.518(2)
C22 H22A 0.9900
C22 H22B 0.9900
C23 C24 1.506(3)
C23 H23A 0.9900
C23 H23B 0.9900
C24 C25 1.313(2)
C24 H24 0.9500
C25 C26 1.495(3)
C25 H25 0.9500
C26 C27 1.516(2)
C26 H26A 0.9900
C26 H26B 0.9900
C27 O6 1.4362(19)
C27 H27A 0.9900
C27 H27B 0.9900
C28 O6 1.373(2)
C28 C34 1.379(2)
C28 C29 1.387(2)
C29 H29 0.9500
C30 H30 0.9500
C31 O1 1.435(2)
C31 H31A 0.9900
C31 H31B 0.9900
C32 O8 1.207(2)
C32 O7 1.341(2)
C33 O7 1.451(2)
C33 H33A 0.9800
C33 H33B 0.9800
C33 H33C 0.9800
C34 H34 0.9500

loop_
_geom_torsion_atom_site_label_1
_geom_torsion_atom_site_label_2
_geom_torsion_atom_site_label_3
_geom_torsion_atom_site_label_4
_geom_torsion
C6 C1 C2 O1 179.20(16)
C6 C1 C2 C3 -1.2(3)
O1 C2 C3 C4 -179.93(15)
C1 C2 C3 C4 0.4(3)
C2 C3 C4 C5 0.2(3)
C2 C3 C4 C32 179.53(17)
C3 C4 C5 C6 -0.1(3)
C32 C4 C5 C6 -179.45(16)
C4 C5 C6 O2 178.64(15)
C4 C5 C6 C1 -0.7(3)
C2 C1 C6 O2 -177.92(16)
C2 C1 C6 C5 1.3(3)
O2 C7 C8 C29 174.62(16)
O2 C7 C8 C9 -9.7(2)
C29 C8 C9 C10 0.6(3)
C7 C8 C9 C10 -175.00(17)
C8 C9 C10 O3 179.25(16)
C8 C9 C10 C34 0.8(3)
O3 C11 C12 C13 -69.5(2)
C11 C12 C13 C14 81.4(3)
C12 C13 C14 C15 -169.11(18)
C13 C14 C15 C16 101.4(2)
C14 C15 C16 O4 -68.9(2)
O4 C17 C18 C19 178.35(16)
C30 C17 C18 C19 -1.7(3)
C17 C18 C19 C20 0.8(3)
C17 C18 C19 C31 176.85(17)
C18 C19 C20 C21 0.8(3)
C31 C19 C20 C21 -175.45(16)
C19 C20 C21 O5 177.43(17)
C19 C20 C21 C30 -1.5(3)
O5 C22 C23 C24 -67.9(2)
C22 C23 C24 C25 80.7(2)
C23 C24 C25 C26 -168.36(17)
C24 C25 C26 C27 104.2(2)
C25 C26 C27 O6 -65.3(2)
C9 C8 C29 C28 -1.2(3)
C7 C8 C29 C28 174.50(17)
O6 C28 C29 C8 -179.81(17)
C34 C28 C29 C8 0.5(3)
O4 C17 C30 C21 -179.01(17)
C18 C17 C30 C21 1.1(3)
O5 C21 C30 C17 -178.47(16)
C20 C21 C30 C17 0.6(3)
C18 C19 C31 O1 14.9(3)
C20 C19 C31 O1 -168.87(16)
C3 C4 C32 O8 -179.31(19)
C5 C4 C32 O8 0.0(3)
C3 C4 C32 O7 -0.2(3)
C5 C4 C32 O7 179.15(16)
O6 C28 C34 C10 -178.80(17)
C29 C28 C34 C10 0.9(3)
O3 C10 C34 C28 179.86(16)
C9 C10 C34 C28 -1.5(3)
C1 C2 O1 C31 -21.5(2)
C3 C2 O1 C31 158.89(15)
C19 C31 O1 C2 87.03(19)
C5 C6 O2 C7 -167.38(15)
C1 C6 O2 C7 11.9(2)
C8 C7 O2 C6 -81.8(2)
C34 C10 O3 C11 -166.68(16)
C9 C10 O3 C11 14.8(3)
C12 C11 O3 C10 162.87(15)
C30 C17 O4 C16 -3.7(3)
C18 C17 O4 C16 176.18(16)
C15 C16 O4 C17 169.18(15)
C20 C21 O5 C22 8.8(3)
C30 C21 O5 C22 -172.21(16)
C23 C22 O5 C21 170.19(15)
C34 C28 O6 C27 -2.6(3)
C29 C28 O6 C27 177.62(16)
C26 C27 O6 C28 172.18(15)
O8 C32 O7 C33 -1.2(3)
C4 C32 O7 C33 179.58(16)

loop_
_cod_related_entry_id
_cod_related_entry_database
_cod_related_entry_code
1 ChemSpider 30660477
